data_1570241
loop_
_publ_author_name
'Hu, Fuqiang'
'Zhang, Cefei'
'Liu, Zhihao'
'Xie, Xinyu'
'Zhao, Xiaohu'
'Luo, Yanju'
'Fu, Jielin'
'Li, Baolin'
'Hu, Changwei'
'Su, Zhishan'
'Yu, Zhipeng'

_publ_section_title
;
 Photoswitchable and long-lived seven-membered cyclic singlet diradicals
 for the bioorthogonal photoclick reaction.
;
_journal_issue 45
_journal_name_full 'Chemical science'
_journal_page_first 13254
_journal_page_last 13264
_journal_paper_doi 10.1039/d3sc03675h
_journal_volume 14
_journal_year 2023
_chemical_formula_moiety 'C32 H28 O4'
_chemical_formula_sum 'C32 H28 O4'
_chemical_formula_weight 476.54
_space_group_crystal_system triclinic
_space_group_IT_number 2
_space_group_name_Hall '-P 1'
_space_group_name_H-M_alt 'P -1'
_atom_sites_solution_hydrogens mixed
_atom_sites_solution_primary dual
_atom_sites_solution_secondary difmap
_audit_creation_method SHELXL-2019/1
_audit_update_record
;
2022-11-30 deposited with the CCDC.	2023-10-31 downloaded from the CCDC.
;
_cell_angle_alpha 80.3430(10)
_cell_angle_beta 75.3230(10)
_cell_angle_gamma 71.0080(10)
_cell_formula_units_Z 2
_cell_length_a 9.1808(5)
_cell_length_b 10.1345(5)
_cell_length_c 13.7708(7)
_cell_measurement_reflns_used 9984
_cell_measurement_temperature 173(2)
_cell_measurement_theta_max 25.37
_cell_measurement_theta_min 2.51
_cell_volume 1166.89(10)
_computing_cell_refinement 'Bruker SAINT'
_computing_data_collection 'Bruker APEX3'
_computing_data_reduction 'Bruker SAINT'
_computing_molecular_graphics 'Bruker SHELXTL'
_computing_publication_material 'Bruker SHELXTL'
_computing_structure_refinement 'SHELXL-2019/1 (Sheldrick, 2019)'
_computing_structure_solution 'SHELXT (Sheldrick 2008)'
_diffrn_ambient_temperature 173(2)
_diffrn_measured_fraction_theta_full 0.994
_diffrn_measured_fraction_theta_max 0.993
_diffrn_measurement_device_type 'Bruker D8 Venture Photon II'
_diffrn_measurement_method '\f and \w scans'
_diffrn_radiation_type MoK\a
_diffrn_radiation_wavelength 0.71073
_diffrn_reflns_av_R_equivalents 0.0216
_diffrn_reflns_av_unetI/netI 0.0225
_diffrn_reflns_Laue_measured_fraction_full 0.994
_diffrn_reflns_Laue_measured_fraction_max 0.993
_diffrn_reflns_limit_h_max 11
_diffrn_reflns_limit_h_min -11
_diffrn_reflns_limit_k_max 12
_diffrn_reflns_limit_k_min -12
_diffrn_reflns_limit_l_max 16
_diffrn_reflns_limit_l_min -16
_diffrn_reflns_number 15251
_diffrn_reflns_point_group_measured_fraction_full 0.994
_diffrn_reflns_point_group_measured_fraction_max 0.993
_diffrn_reflns_theta_full 25.242
_diffrn_reflns_theta_max 25.377
_diffrn_reflns_theta_min 2.401
_exptl_absorpt_coefficient_mu 0.088
_exptl_absorpt_correction_T_max 1.0000
_exptl_absorpt_correction_T_min 0.9603
_exptl_absorpt_correction_type numerical
_exptl_absorpt_process_details 'SADABS (Krause et al., 2015)'
_exptl_crystal_colour colourless
_exptl_crystal_density_diffrn 1.356
_exptl_crystal_description block
_exptl_crystal_F_000 504
_exptl_crystal_recrystallization_method 'Re-crystallisation from solvent: CHCl3, Hexane'
_exptl_crystal_size_max 0.653
_exptl_crystal_size_mid 0.607
_exptl_crystal_size_min 0.589
_refine_diff_density_max 0.246
_refine_diff_density_min -0.205
_refine_diff_density_rms 0.039
_refine_ls_extinction_method none
_refine_ls_goodness_of_fit_ref 1.126
_refine_ls_hydrogen_treatment mixed
_refine_ls_matrix_type full
_refine_ls_number_parameters 334
_refine_ls_number_reflns 4260
_refine_ls_number_restraints 2
_refine_ls_restrained_S_all 1.126
_refine_ls_R_factor_all 0.0468
_refine_ls_R_factor_gt 0.0422
_refine_ls_shift/su_max 0.000
_refine_ls_shift/su_mean 0.000
_refine_ls_structure_factor_coef Fsqd
_refine_ls_weighting_details 'w=1/[\s^2^(Fo^2^)+(0.0303P)^2^+0.6530P] where P=(Fo^2^+2Fc^2^)/3'
_refine_ls_weighting_scheme calc
_refine_ls_wR_factor_gt 0.0924
_refine_ls_wR_factor_ref 0.0950
_reflns_Friedel_coverage 0.000
_reflns_number_gt 3873
_reflns_number_total 4260
_reflns_threshold_expression 'I > 2\s(I)'
_cod_data_source_file d3sc03675h2.cif
_cod_data_source_block yzp042
_cod_depositor_comments 'Adding full bibliography for 1570241--1570242.cif.'
_cod_database_code 1570241
_shelx_shelxl_version_number 2019/1
_shelx_space_group_comment
; 
The symmetry employed for this shelxl refinement is uniquely defined 
by the following loop, which should always be used as a source of 
symmetry information in preference to the above space-group names. 
They are only intended as comments. 
;
_shelx_estimated_absorpt_t_min 0.945
_shelx_estimated_absorpt_t_max 0.950

loop_
_space_group_symop_operation_xyz
'x, y, z'
'-x, -y, -z'

loop_
_atom_site_label
_atom_site_type_symbol
_atom_site_fract_x
_atom_site_fract_y
_atom_site_fract_z
_atom_site_U_iso_or_equiv
_atom_site_adp_type
_atom_site_occupancy
_atom_site_site_symmetry_order
_atom_site_calc_flag
_atom_site_refinement_flags_posn
_atom_site_refinement_flags_adp
_atom_site_refinement_flags_occupancy
_atom_site_disorder_assembly
_atom_site_disorder_group
O1 O 0.36211(11) 0.41487(10) 0.82200(7) 0.0173(2) Uani 1 1 d . . . . .
O2 O 0.08736(14) 0.72133(12) 0.73676(10) 0.0347(3) Uani 1 1 d . . . . .
O3 O 0.69697(12) 0.46407(11) 0.64260(9) 0.0259(3) Uani 1 1 d . . . . .
O4 O -0.00154(16) 0.14271(17) 0.47205(12) 0.0403(3) Uani 1 1 d D . . . .
H4OA H -0.006(6) 0.058(3) 0.495(4) 0.067(19) Uiso 0.56(5) 1 d D . P . .
H4OB H -0.027(6) 0.182(5) 0.414(2) 0.06(2) Uiso 0.44(5) 1 d D . P . .
C1 C 0.22545(17) 0.48212(15) 0.78055(11) 0.0177(3) Uani 1 1 d . . . . .
C2 C 0.20546(18) 0.63975(16) 0.76123(12) 0.0216(3) Uani 1 1 d . . . . .
C3 C 0.33605(18) 0.69408(16) 0.76931(11) 0.0205(3) Uani 1 1 d . . . . .
C4 C 0.2866(2) 0.83146(16) 0.79586(12) 0.0253(4) Uani 1 1 d . . . . .
H4 H 0.177467 0.881682 0.807602 0.030 Uiso 1 1 calc R U . . .
C5 C 0.3933(2) 0.89561(18) 0.80534(13) 0.0297(4) Uani 1 1 d . . . . .
H5 H 0.357139 0.988214 0.825145 0.036 Uiso 1 1 calc R U . . .
C6 C 0.5525(2) 0.82524(18) 0.78605(13) 0.0313(4) Uani 1 1 d . . . . .
H6 H 0.625948 0.868398 0.793827 0.038 Uiso 1 1 calc R U . . .
C7 C 0.6046(2) 0.69128(18) 0.75528(12) 0.0260(4) Uani 1 1 d . . . . .
H7A H 0.714513 0.644751 0.739147 0.031 Uiso 1 1 calc R U . . .
C8 C 0.49861(18) 0.62365(16) 0.74757(11) 0.0199(3) Uani 1 1 d . . . . .
C9 C 0.57477(17) 0.48322(16) 0.70559(11) 0.0189(3) Uani 1 1 d . . . . .
C10 C 0.49458(17) 0.36672(15) 0.74222(11) 0.0172(3) Uani 1 1 d . . . . .
C11 C 0.42120(17) 0.35746(15) 0.65572(11) 0.0175(3) Uani 1 1 d . . . . .
C12 C 0.26806(17) 0.42719(15) 0.67708(11) 0.0177(3) Uani 1 1 d . . . . .
C13 C 0.14491(18) 0.45558(16) 0.61641(12) 0.0216(3) Uani 1 1 d . . . . .
H13A H 0.193156 0.472428 0.544332 0.026 Uiso 1 1 calc R U . . .
H13B H 0.060609 0.542421 0.636521 0.026 Uiso 1 1 calc R U . . .
C14 C 0.06936(18) 0.33586(17) 0.62836(13) 0.0250(4) Uani 1 1 d . . . . .
H14A H -0.016072 0.347633 0.689695 0.030 Uiso 1 1 calc R U . . .
H14B H 0.019555 0.348402 0.570203 0.030 Uiso 1 1 calc R U . . .
C15 C 0.17615(18) 0.18610(17) 0.63580(12) 0.0231(3) Uani 1 1 d . . . . .
H15 H 0.158793 0.136824 0.705082 0.028 Uiso 1 1 calc R U . . .
C16 C 0.34450(18) 0.13506(16) 0.57640(12) 0.0222(3) Uani 1 1 d . . . . .
H16 H 0.414688 0.059256 0.614850 0.027 Uiso 1 1 calc R U . . .
C17 C 0.42845(18) 0.23129(16) 0.50645(11) 0.0201(3) Uani 1 1 d . . . . .
H17A H 0.350610 0.311206 0.477884 0.024 Uiso 1 1 calc R U . . .
H17B H 0.503337 0.179973 0.449968 0.024 Uiso 1 1 calc R U . . .
C18 C 0.51840(18) 0.28658(17) 0.56241(12) 0.0219(3) Uani 1 1 d . . . . .
H18A H 0.605874 0.207093 0.581738 0.026 Uiso 1 1 calc R U . . .
H18B H 0.565783 0.354014 0.515199 0.026 Uiso 1 1 calc R U . . .
C19 C 0.21584(19) 0.09068(17) 0.55272(13) 0.0265(4) Uani 1 1 d . . . . .
H19 H 0.217873 -0.008441 0.577083 0.032 Uiso 1 1 calc R U . . .
C20 C 0.1578(2) 0.1447(2) 0.45739(14) 0.0325(4) Uani 1 1 d . . . . .
H20A H 0.163259 0.241763 0.437013 0.039 Uiso 1 1 calc R U . . .
H20B H 0.225666 0.085779 0.402864 0.039 Uiso 1 1 calc R U . . .
C21 C 0.08496(17) 0.44062(16) 0.84954(11) 0.0197(3) Uani 1 1 d . . . . .
C22 C 0.1085(2) 0.29795(18) 0.87708(13) 0.0279(4) Uani 1 1 d . . . . .
H22 H 0.210310 0.233943 0.857768 0.034 Uiso 1 1 calc R U . . .
C23 C -0.0143(2) 0.2481(2) 0.93217(14) 0.0375(5) Uani 1 1 d . . . . .
H23 H 0.003182 0.150251 0.949695 0.045 Uiso 1 1 calc R U . . .
C24 C -0.1627(2) 0.3404(2) 0.96182(14) 0.0420(5) Uani 1 1 d . . . . .
H24 H -0.247948 0.306398 0.998432 0.050 Uiso 1 1 calc R U . . .
C25 C -0.1855(2) 0.4818(2) 0.93775(14) 0.0409(5) Uani 1 1 d . . . . .
H25 H -0.286298 0.545635 0.959985 0.049 Uiso 1 1 calc R U . . .
C26 C -0.06302(19) 0.53275(19) 0.88126(13) 0.0291(4) Uani 1 1 d . . . . .
H26 H -0.080894 0.630729 0.864463 0.035 Uiso 1 1 calc R U . . .
C31 C 0.60743(17) 0.23298(15) 0.78219(11) 0.0176(3) Uani 1 1 d . . . . .
C32 C 0.56531(18) 0.17501(16) 0.88049(12) 0.0213(3) Uani 1 1 d . . . . .
H32 H 0.466339 0.218039 0.921766 0.026 Uiso 1 1 calc R U . . .
C33 C 0.66759(19) 0.05441(17) 0.91841(12) 0.0248(4) Uani 1 1 d . . . . .
H33 H 0.638656 0.016446 0.985835 0.030 Uiso 1 1 calc R U . . .
C34 C 0.81097(19) -0.01061(16) 0.85877(13) 0.0242(4) Uani 1 1 d . . . . .
H34 H 0.879796 -0.093762 0.884585 0.029 Uiso 1 1 calc R U . . .
C35 C 0.85345(18) 0.04666(16) 0.76088(13) 0.0228(3) Uani 1 1 d . . . . .
H35 H 0.951554 0.002031 0.719431 0.027 Uiso 1 1 calc R U . . .
C36 C 0.75415(17) 0.16819(16) 0.72315(12) 0.0198(3) Uani 1 1 d . . . . .
H36 H 0.785831 0.207912 0.656663 0.024 Uiso 1 1 calc R U . . .

loop_
_atom_site_aniso_label
_atom_site_aniso_U_11
_atom_site_aniso_U_22
_atom_site_aniso_U_33
_atom_site_aniso_U_23
_atom_site_aniso_U_13
_atom_site_aniso_U_12
O1 0.0133(5) 0.0176(5) 0.0187(5) -0.0019(4) -0.0027(4) -0.0019(4)
O2 0.0258(6) 0.0200(6) 0.0585(9) -0.0014(6) -0.0195(6) -0.0002(5)
O3 0.0174(6) 0.0239(6) 0.0316(6) 0.0025(5) -0.0004(5) -0.0058(5)
O4 0.0327(7) 0.0492(9) 0.0484(9) -0.0076(7) -0.0169(6) -0.0168(7)
C1 0.0138(7) 0.0167(7) 0.0218(8) -0.0017(6) -0.0048(6) -0.0027(6)
C2 0.0207(8) 0.0188(8) 0.0233(8) -0.0035(6) -0.0041(6) -0.0029(6)
C3 0.0245(8) 0.0183(8) 0.0181(7) 0.0013(6) -0.0045(6) -0.0072(6)
C4 0.0307(9) 0.0189(8) 0.0240(8) -0.0002(6) -0.0058(7) -0.0053(7)
C5 0.0442(11) 0.0210(8) 0.0272(9) -0.0018(7) -0.0103(8) -0.0124(8)
C6 0.0422(11) 0.0317(10) 0.0298(9) -0.0010(7) -0.0121(8) -0.0214(8)
C7 0.0271(9) 0.0291(9) 0.0260(8) 0.0013(7) -0.0083(7) -0.0138(7)
C8 0.0233(8) 0.0196(8) 0.0182(7) 0.0021(6) -0.0068(6) -0.0084(6)
C9 0.0157(8) 0.0202(8) 0.0210(8) 0.0028(6) -0.0085(6) -0.0045(6)
C10 0.0141(7) 0.0172(7) 0.0186(7) -0.0024(6) -0.0015(6) -0.0033(6)
C11 0.0169(7) 0.0160(7) 0.0193(8) 0.0010(6) -0.0049(6) -0.0051(6)
C12 0.0188(8) 0.0139(7) 0.0194(8) 0.0008(6) -0.0042(6) -0.0046(6)
C13 0.0170(8) 0.0224(8) 0.0227(8) -0.0020(6) -0.0065(6) -0.0005(6)
C14 0.0181(8) 0.0300(9) 0.0295(9) -0.0070(7) -0.0074(7) -0.0069(7)
C15 0.0218(8) 0.0258(8) 0.0235(8) -0.0002(6) -0.0053(6) -0.0102(7)
C16 0.0218(8) 0.0195(8) 0.0249(8) -0.0009(6) -0.0073(6) -0.0041(6)
C17 0.0187(8) 0.0224(8) 0.0184(7) -0.0046(6) -0.0032(6) -0.0044(6)
C18 0.0173(8) 0.0258(8) 0.0212(8) -0.0058(6) -0.0014(6) -0.0050(6)
C19 0.0263(9) 0.0217(8) 0.0334(9) -0.0038(7) -0.0059(7) -0.0096(7)
C20 0.0290(9) 0.0400(10) 0.0344(10) -0.0122(8) -0.0075(8) -0.0130(8)
C21 0.0183(8) 0.0257(8) 0.0173(7) -0.0044(6) -0.0040(6) -0.0080(6)
C22 0.0287(9) 0.0287(9) 0.0269(9) -0.0018(7) -0.0027(7) -0.0120(7)
C23 0.0468(12) 0.0466(11) 0.0288(9) 0.0051(8) -0.0086(8) -0.0307(10)
C24 0.0339(11) 0.0771(16) 0.0242(9) 0.0060(9) -0.0055(8) -0.0348(11)
C25 0.0183(9) 0.0709(15) 0.0290(10) -0.0059(9) 0.0003(7) -0.0107(9)
C26 0.0202(8) 0.0369(10) 0.0272(9) -0.0060(7) -0.0027(7) -0.0048(7)
C31 0.0170(7) 0.0154(7) 0.0225(8) -0.0013(6) -0.0072(6) -0.0055(6)
C32 0.0194(8) 0.0214(8) 0.0224(8) -0.0021(6) -0.0031(6) -0.0059(6)
C33 0.0287(9) 0.0235(8) 0.0229(8) 0.0039(6) -0.0087(7) -0.0089(7)
C34 0.0229(8) 0.0176(8) 0.0329(9) 0.0018(6) -0.0131(7) -0.0036(6)
C35 0.0154(7) 0.0209(8) 0.0319(9) -0.0054(7) -0.0059(6) -0.0032(6)
C36 0.0176(8) 0.0201(8) 0.0223(8) -0.0012(6) -0.0048(6) -0.0063(6)

loop_
_atom_type_symbol
_atom_type_description
_atom_type_scat_dispersion_real
_atom_type_scat_dispersion_imag
_atom_type_scat_source
C C 0.0033 0.0016 'International Tables Vol C Tables 4.2.6.8 and 6.1.1.4'
H H 0.0000 0.0000 'International Tables Vol C Tables 4.2.6.8 and 6.1.1.4'
O O 0.0106 0.0060 'International Tables Vol C Tables 4.2.6.8 and 6.1.1.4'

loop_
_geom_angle_atom_site_label_1
_geom_angle_atom_site_label_2
_geom_angle_atom_site_label_3
_geom_angle
_geom_angle_site_symmetry_1
_geom_angle_site_symmetry_3
_geom_angle_publ_flag
C1 O1 C10 109.10(11) . . ?
O1 C1 C12 104.43(11) . . ?
O1 C1 C21 108.91(12) . . ?
C12 C1 C21 111.91(12) . . ?
O1 C1 C2 108.80(12) . . ?
C12 C1 C2 106.44(12) . . ?
C21 C1 C2 115.71(12) . . ?
O2 C2 C3 119.48(14) . . ?
O2 C2 C1 120.91(14) . . ?
C3 C2 C1 119.58(13) . . ?
C4 C3 C8 118.57(15) . . ?
C4 C3 C2 114.78(14) . . ?
C8 C3 C2 126.55(14) . . ?
C5 C4 C3 121.26(16) . . ?
C6 C5 C4 120.00(16) . . ?
C5 C6 C7 119.65(16) . . ?
C6 C7 C8 121.16(16) . . ?
C7 C8 C3 119.26(14) . . ?
C7 C8 C9 114.40(14) . . ?
C3 C8 C9 126.05(14) . . ?
O3 C9 C8 119.72(14) . . ?
O3 C9 C10 120.91(14) . . ?
C8 C9 C10 119.36(12) . . ?
O1 C10 C31 108.74(11) . . ?
O1 C10 C11 104.23(11) . . ?
C31 C10 C11 118.02(12) . . ?
O1 C10 C9 108.22(11) . . ?
C31 C10 C9 111.12(12) . . ?
C11 C10 C9 105.97(12) . . ?
C12 C11 C18 129.18(14) . . ?
C12 C11 C10 108.38(13) . . ?
C18 C11 C10 122.33(13) . . ?
C11 C12 C13 130.01(14) . . ?
C11 C12 C1 109.44(13) . . ?
C13 C12 C1 120.56(12) . . ?
C12 C13 C14 114.33(13) . . ?
C15 C14 C13 117.69(13) . . ?
C14 C15 C16 125.05(14) . . ?
C14 C15 C19 121.91(14) . . ?
C16 C15 C19 59.81(10) . . ?
C17 C16 C19 124.07(14) . . ?
C17 C16 C15 123.05(13) . . ?
C19 C16 C15 60.10(10) . . ?
C16 C17 C18 110.96(13) . . ?
C11 C18 C17 115.43(13) . . ?
C20 C19 C16 121.56(14) . . ?
C20 C19 C15 120.50(14) . . ?
C16 C19 C15 60.09(10) . . ?
O4 C20 C19 109.90(15) . . ?
C26 C21 C22 118.72(15) . . ?
C26 C21 C1 125.04(14) . . ?
C22 C21 C1 116.14(13) . . ?
C23 C22 C21 120.88(17) . . ?
C22 C23 C24 120.10(18) . . ?
C25 C24 C23 119.29(17) . . ?
C24 C25 C26 120.97(18) . . ?
C21 C26 C25 119.98(18) . . ?
C32 C31 C36 118.77(14) . . ?
C32 C31 C10 119.59(13) . . ?
C36 C31 C10 121.63(13) . . ?
C33 C32 C31 120.28(14) . . ?
C34 C33 C32 120.54(15) . . ?
C33 C34 C35 119.40(14) . . ?
C36 C35 C34 120.54(14) . . ?
C35 C36 C31 120.44(14) . . ?

loop_
_geom_bond_atom_site_label_1
_geom_bond_atom_site_label_2
_geom_bond_distance
_geom_bond_site_symmetry_2
_geom_bond_publ_flag
O1 C1 1.4284(17) . ?
O1 C10 1.4286(17) . ?
O2 C2 1.2169(19) . ?
O3 C9 1.2126(18) . ?
O4 C20 1.432(2) . ?
C1 C12 1.528(2) . ?
C1 C21 1.530(2) . ?
C1 C2 1.532(2) . ?
C2 C3 1.507(2) . ?
C3 C4 1.398(2) . ?
C3 C8 1.407(2) . ?
C4 C5 1.381(2) . ?
C5 C6 1.379(3) . ?
C6 C7 1.385(2) . ?
C7 C8 1.392(2) . ?
C8 C9 1.507(2) . ?
C9 C10 1.539(2) . ?
C10 C31 1.529(2) . ?
C10 C11 1.539(2) . ?
C11 C12 1.333(2) . ?
C11 C18 1.508(2) . ?
C12 C13 1.498(2) . ?
C13 C14 1.550(2) . ?
C14 C15 1.518(2) . ?
C15 C16 1.519(2) . ?
C15 C19 1.519(2) . ?
C16 C17 1.507(2) . ?
C16 C19 1.515(2) . ?
C17 C18 1.536(2) . ?
C19 C20 1.493(2) . ?
C21 C26 1.385(2) . ?
C21 C22 1.391(2) . ?
C22 C23 1.382(2) . ?
C23 C24 1.384(3) . ?
C24 C25 1.373(3) . ?
C25 C26 1.392(3) . ?
C31 C32 1.394(2) . ?
C31 C36 1.398(2) . ?
C32 C33 1.391(2) . ?
C33 C34 1.382(2) . ?
C34 C35 1.387(2) . ?
C35 C36 1.383(2) . ?

loop_
_geom_torsion_atom_site_label_1
_geom_torsion_atom_site_label_2
_geom_torsion_atom_site_label_3
_geom_torsion_atom_site_label_4
_geom_torsion
_geom_torsion_site_symmetry_1
_geom_torsion_site_symmetry_2
_geom_torsion_site_symmetry_3
_geom_torsion_site_symmetry_4
_geom_torsion_publ_flag
C10 O1 C1 C12 19.78(14) . . . . ?
C10 O1 C1 C21 139.49(12) . . . . ?
C10 O1 C1 C2 -93.56(13) . . . . ?
O1 C1 C2 O2 -171.57(14) . . . . ?
C12 C1 C2 O2 76.41(18) . . . . ?
C21 C1 C2 O2 -48.6(2) . . . . ?
O1 C1 C2 C3 10.45(18) . . . . ?
C12 C1 C2 C3 -101.57(15) . . . . ?
C21 C1 C2 C3 133.41(14) . . . . ?
O2 C2 C3 C4 29.7(2) . . . . ?
C1 C2 C3 C4 -152.32(14) . . . . ?
O2 C2 C3 C8 -146.54(16) . . . . ?
C1 C2 C3 C8 31.5(2) . . . . ?
C8 C3 C4 C5 -3.0(2) . . . . ?
C2 C3 C4 C5 -179.50(15) . . . . ?
C3 C4 C5 C6 1.6(3) . . . . ?
C4 C5 C6 C7 1.3(3) . . . . ?
C5 C6 C7 C8 -2.8(3) . . . . ?
C6 C7 C8 C3 1.4(2) . . . . ?
C6 C7 C8 C9 175.58(15) . . . . ?
C4 C3 C8 C7 1.4(2) . . . . ?
C2 C3 C8 C7 177.51(14) . . . . ?
C4 C3 C8 C9 -171.98(14) . . . . ?
C2 C3 C8 C9 4.1(2) . . . . ?
C7 C8 C9 O3 -33.4(2) . . . . ?
C3 C8 C9 O3 140.24(16) . . . . ?
C7 C8 C9 C10 147.52(14) . . . . ?
C3 C8 C9 C10 -38.8(2) . . . . ?
C1 O1 C10 C31 -147.97(11) . . . . ?
C1 O1 C10 C11 -21.26(14) . . . . ?
C1 O1 C10 C9 91.21(13) . . . . ?
O3 C9 C10 O1 174.90(13) . . . . ?
C8 C9 C10 O1 -6.08(18) . . . . ?
O3 C9 C10 C31 55.58(18) . . . . ?
C8 C9 C10 C31 -125.40(14) . . . . ?
O3 C9 C10 C11 -73.80(17) . . . . ?
C8 C9 C10 C11 105.23(14) . . . . ?
O1 C10 C11 C12 14.58(15) . . . . ?
C31 C10 C11 C12 135.26(13) . . . . ?
C9 C10 C11 C12 -99.50(14) . . . . ?
O1 C10 C11 C18 -168.85(13) . . . . ?
C31 C10 C11 C18 -48.16(19) . . . . ?
C9 C10 C11 C18 77.07(16) . . . . ?
C18 C11 C12 C13 0.8(3) . . . . ?
C10 C11 C12 C13 177.05(14) . . . . ?
C18 C11 C12 C1 -178.92(14) . . . . ?
C10 C11 C12 C1 -2.65(16) . . . . ?
O1 C1 C12 C11 -10.22(16) . . . . ?
C21 C1 C12 C11 -127.88(14) . . . . ?
C2 C1 C12 C11 104.80(14) . . . . ?
O1 C1 C12 C13 170.05(12) . . . . ?
C21 C1 C12 C13 52.38(18) . . . . ?
C2 C1 C12 C13 -74.94(16) . . . . ?
C11 C12 C13 C14 84.6(2) . . . . ?
C1 C12 C13 C14 -95.74(16) . . . . ?
C12 C13 C14 C15 -38.6(2) . . . . ?
C13 C14 C15 C16 -38.2(2) . . . . ?
C13 C14 C15 C19 -111.57(17) . . . . ?
C14 C15 C16 C17 3.6(2) . . . . ?
C19 C15 C16 C17 113.38(17) . . . . ?
C14 C15 C16 C19 -109.81(18) . . . . ?
C19 C16 C17 C18 164.84(14) . . . . ?
C15 C16 C17 C18 90.97(17) . . . . ?
C12 C11 C18 C17 -28.9(2) . . . . ?
C10 C11 C18 C17 155.25(13) . . . . ?
C16 C17 C18 C11 -54.46(18) . . . . ?
C17 C16 C19 C20 -2.3(2) . . . . ?
C15 C16 C19 C20 109.50(17) . . . . ?
C17 C16 C19 C15 -111.76(17) . . . . ?
C14 C15 C19 C20 3.6(2) . . . . ?
C16 C15 C19 C20 -111.22(17) . . . . ?
C14 C15 C19 C16 114.87(16) . . . . ?
C16 C19 C20 O4 -153.40(15) . . . . ?
C15 C19 C20 O4 -81.90(19) . . . . ?
O1 C1 C21 C26 133.70(15) . . . . ?
C12 C1 C21 C26 -111.35(17) . . . . ?
C2 C1 C21 C26 10.8(2) . . . . ?
O1 C1 C21 C22 -49.84(18) . . . . ?
C12 C1 C21 C22 65.11(17) . . . . ?
C2 C1 C21 C22 -172.74(14) . . . . ?
C26 C21 C22 C23 2.1(3) . . . . ?
C1 C21 C22 C23 -174.55(15) . . . . ?
C21 C22 C23 C24 -0.8(3) . . . . ?
C22 C23 C24 C25 -1.4(3) . . . . ?
C23 C24 C25 C26 2.2(3) . . . . ?
C22 C21 C26 C25 -1.3(2) . . . . ?
C1 C21 C26 C25 175.04(16) . . . . ?
C24 C25 C26 C21 -0.8(3) . . . . ?
O1 C10 C31 C32 4.05(19) . . . . ?
C11 C10 C31 C32 -114.28(16) . . . . ?
C9 C10 C31 C32 123.06(15) . . . . ?
O1 C10 C31 C36 -174.67(13) . . . . ?
C11 C10 C31 C36 67.00(18) . . . . ?
C9 C10 C31 C36 -55.66(18) . . . . ?
C36 C31 C32 C33 -0.4(2) . . . . ?
C10 C31 C32 C33 -179.14(14) . . . . ?
C31 C32 C33 C34 -1.0(2) . . . . ?
C32 C33 C34 C35 1.0(2) . . . . ?
C33 C34 C35 C36 0.4(2) . . . . ?
C34 C35 C36 C31 -1.8(2) . . . . ?
C32 C31 C36 C35 1.8(2) . . . . ?
C10 C31 C36 C35 -179.49(14) . . . . ?
